data_1559375
loop_
_publ_author_name
'Li, Xiaojun'
'Angunawela, Indunil'
'Chang, Yuan'
'Zhou, Jiadong'
'Huang, He'
'Zhong, Lian'
'Liebman-Pelaez, Alex'
'Zhu, Chenhui'
'Meng, Lei'
'Xie, Zengqi'
'Ade, Harald'
'Yan, He'
'Li, Yongfang'

_publ_section_title
;
 Effect of the chlorine substitution position of the end-group on
 intermolecular interactions and photovoltaic performance of small
 molecule acceptors
;
_journal_issue 12
_journal_name_full 'Energy &amp; Environmental Science'
_journal_page_first 5028
_journal_page_last 5038
_journal_paper_doi 10.1039/D0EE02251A
_journal_volume 13
_journal_year 2020
_chemical_formula_moiety 'C82 H88 Cl2 N8 O2 S5'
_chemical_formula_sum 'C82 H88 Cl2 N8 O2 S5'
_chemical_formula_weight 1448.80
_space_group_crystal_system triclinic
_space_group_IT_number 2
_space_group_name_Hall '-P 1'
_space_group_name_H-M_alt 'P -1'
_atom_sites_solution_hydrogens geom
_atom_sites_solution_primary dual
_audit_creation_date 2019-11-18
_audit_creation_method
;
Olex2 1.2
(compiled 2018.05.29 svn.r3508 for OlexSys, GUI svn.r5506)
;
_audit_update_record
;
2020-07-16 deposited with the CCDC.	2020-10-13 downloaded from the CCDC.
;
_cell_angle_alpha 105.241(3)
_cell_angle_beta 94.313(4)
_cell_angle_gamma 99.330(3)
_cell_formula_units_Z 2
_cell_length_a 13.6375(6)
_cell_length_b 15.3980(5)
_cell_length_c 19.4824(6)
_cell_measurement_reflns_used 4123
_cell_measurement_temperature 150.00(10)
_cell_measurement_theta_max 51.3560
_cell_measurement_theta_min 3.2960
_cell_volume 3865.1(3)
_computing_cell_refinement 'CrysAlisPro 1.171.39.28b (Rigaku OD, 2015)'
_computing_data_collection 'CrysAlisPro 1.171.39.28b (Rigaku OD, 2015)'
_computing_data_reduction 'CrysAlisPro 1.171.39.28b (Rigaku OD, 2015)'
_computing_molecular_graphics 'Olex2 (Dolomanov et al., 2009)'
_computing_publication_material 'Olex2 (Dolomanov et al., 2009)'
_computing_structure_refinement 'ShelXL (Sheldrick, 2015)'
_computing_structure_solution 'ShelXT (Sheldrick, 2015)'
_diffrn_ambient_environment N~2~
_diffrn_ambient_temperature 150.00(10)
_diffrn_detector 'CCD plate'
_diffrn_measured_fraction_theta_full 0.979
_diffrn_measured_fraction_theta_max 0.937
_diffrn_measurement_details
;
List of Runs (angles in degrees, time in seconds):

  # Type    Start    End  Width  t~exp~   \w     \q     \k     \f   Frames
#--------------------------------------------------------------------------
  1  \w    -88.00 -61.00   0.50    6.00    --    0.00 -37.00 -60.00   54
  2  \w    -40.00 -14.00   0.50    6.00    --    0.00 -19.00  30.00   52
  3  \w      1.00  77.00   0.50    6.00    --    0.00  19.00-120.00  152
  4  \w    -81.00  13.00   0.50    6.00    --    0.00 -72.00 120.00  188
  5  \w    -56.00  12.00   0.50    6.00    --    0.00 -37.00 -60.00  136
  6  \w    -88.00   8.00   0.50    6.00    --    0.00 -57.00 -90.00  192
  7  \w   -105.00 -67.00   0.50   24.00    --  -98.80  72.00 -30.00   76
  8  \w   -100.00 -29.00   0.50   24.00    --  -98.80  72.00 150.00  142
  9  \w   -112.00 -27.00   0.50   24.00    --  -98.80  72.00-120.00  170
 10  \w   -113.00 -65.00   0.50   24.00    --  -98.80  72.00 120.00   96
 11  \w   -113.00 -35.00   0.50   24.00    --  -98.80  72.00 -60.00  156
 12  \w   -110.00 -26.00   0.50   24.00    --  -98.80  72.00-180.00  168
 13  \w   -101.00  -9.00   0.50   24.00    --  -98.80  57.00  60.00  184
 14  \w    -82.00 -57.00   0.50   24.00    --  -98.80  57.00-120.00   50
 15  \w   -112.00 -10.00   0.50   24.00    --  -98.80  19.00  30.00  204
 16  \w    -90.00 -10.00   0.50   24.00    --  -98.80  57.00 150.00  160
 17  \w   -113.00 -60.00   0.50   24.00    --  -98.80  72.00  30.00  106
 18  \w   -111.00 -14.00   0.50   24.00    --  -98.80  19.00 -60.00  194
 19  \w   -112.00 -26.00   0.50   24.00    --  -98.80  72.00  60.00  172
 20  \w    -92.00 -64.00   0.50   24.00    --  -98.80  72.00 -90.00   56
 21  \w   -113.00 -63.00   0.50   24.00    --  -98.80  72.00   0.00  100
 22  \w   -120.00 -10.00   0.50   24.00    --  -98.80   0.00 -90.00  220
 23  \w   -187.00-132.00   0.50   24.00    --  -98.80 -19.00 -60.00  110
 24  \w   -188.00-173.00   0.50   24.00    --  -98.80   0.00 -90.00   30
;
_diffrn_measurement_device 'four-circle diffractometer'
_diffrn_measurement_device_type 'XtaLAB AFC12 (RCD3): Kappa single'
_diffrn_measurement_method '\w scans'
_diffrn_orient_matrix_type 'CrysAlisPro convention (1999,Acta A55,543-557)'
_diffrn_orient_matrix_UB_11 -0.0381955000
_diffrn_orient_matrix_UB_12 0.0798326000
_diffrn_orient_matrix_UB_13 -0.0203851000
_diffrn_orient_matrix_UB_21 0.0008632000
_diffrn_orient_matrix_UB_22 -0.0481961000
_diffrn_orient_matrix_UB_23 -0.0799205000
_diffrn_orient_matrix_UB_31 -0.1088565000
_diffrn_orient_matrix_UB_32 -0.0495526000
_diffrn_orient_matrix_UB_33 -0.0043129000
_diffrn_radiation_monochromator graphite
_diffrn_radiation_probe x-ray
_diffrn_radiation_type CuK\a
_diffrn_radiation_wavelength 1.54184
_diffrn_reflns_av_R_equivalents 0.0864
_diffrn_reflns_av_unetI/netI 0.1197
_diffrn_reflns_Laue_measured_fraction_full 0.979
_diffrn_reflns_Laue_measured_fraction_max 0.937
_diffrn_reflns_limit_h_max 11
_diffrn_reflns_limit_h_min -16
_diffrn_reflns_limit_k_max 17
_diffrn_reflns_limit_k_min -19
_diffrn_reflns_limit_l_max 24
_diffrn_reflns_limit_l_min -23
_diffrn_reflns_number 40074
_diffrn_reflns_point_group_measured_fraction_full 0.979
_diffrn_reflns_point_group_measured_fraction_max 0.937
_diffrn_reflns_theta_full 67.684
_diffrn_reflns_theta_max 73.935
_diffrn_reflns_theta_min 3.029
_diffrn_source 'fine-focus sealed X-ray tube'
_diffrn_source_type 'Enhance (Cu) X-ray Source'
_exptl_absorpt_coefficient_mu 2.419
_exptl_absorpt_correction_T_max 1.00000
_exptl_absorpt_correction_T_min 0.89375
_exptl_absorpt_correction_type multi-scan
_exptl_absorpt_process_details
;
CrysAlisPro 1.171.39.28b (Rigaku Oxford Diffraction, 2015)
Empirical absorption correction using spherical harmonics,
 implemented in SCALE3 ABSPACK scaling algorithm.
;
_exptl_crystal_colour black
_exptl_crystal_colour_primary black
_exptl_crystal_density_diffrn 1.245
_exptl_crystal_description needle
_exptl_crystal_F_000 1532
_exptl_crystal_size_max 0.08
_exptl_crystal_size_mid 0.06
_exptl_crystal_size_min 0.04
_refine_diff_density_max 1.193
_refine_diff_density_min -0.459
_refine_diff_density_rms 0.085
_refine_ls_extinction_method none
_refine_ls_goodness_of_fit_ref 0.986
_refine_ls_hydrogen_treatment constr
_refine_ls_matrix_type full
_refine_ls_number_parameters 898
_refine_ls_number_reflns 14686
_refine_ls_number_restraints 97
_refine_ls_restrained_S_all 0.995
_refine_ls_R_factor_all 0.1814
_refine_ls_R_factor_gt 0.0961
_refine_ls_shift/su_max 0.001
_refine_ls_shift/su_mean 0.000
_refine_ls_structure_factor_coef Fsqd
_refine_ls_weighting_details 'w=1/[\s^2^(Fo^2^)+(0.1799P)^2^] where P=(Fo^2^+2Fc^2^)/3'
_refine_ls_weighting_scheme calc
_refine_ls_wR_factor_gt 0.2539
_refine_ls_wR_factor_ref 0.3134
_reflns_Friedel_coverage 0.000
_reflns_number_gt 6867
_reflns_number_total 14686
_reflns_threshold_expression 'I > 2\s(I)'
_cod_data_source_file d0ee02251a2.cif
_cod_data_source_block ly_dcl_2
_cod_depositor_comments 'Adding full bibliography for 1559374--1559377.cif.'
_cod_database_code 1559375
_shelx_shelxl_version_number 2018/3
_shelx_space_group_comment
;
The symmetry employed for this shelxl refinement is uniquely defined
by the following loop, which should always be used as a source of
symmetry information in preference to the above space-group names.
They are only intended as comments.
;
_reflns_odcompleteness_completeness 98.09
_reflns_odcompleteness_iscentric 1
_reflns_odcompleteness_theta 66.97
_olex2_refinement_description
;
1. Fixed Uiso
 At 1.2 times of:
  All C(H) groups, All C(H,H) groups
 At 1.5 times of:
  All C(H,H,H) groups
2. Restrained distances
 C22-C24
 2.45 with sigma of 0.01
3. Uiso/Uaniso restraints and constraints
Uanis(C22) \\sim Ueq, Uanis(C12) \\sim Ueq, Uanis(C33) \\sim Ueq, Uanis(C16)
\\sim Ueq, Uanis(C2AA) \\sim Ueq, Uanis(C15) \\sim Ueq, Uanis(C24) \\sim Ueq:
with sigma of 0.01 and sigma for terminal atoms of 0.02
Uanis(C02C) \\sim Ueq, Uanis(C02E) \\sim Ueq, Uanis(C02G) \\sim Ueq: with sigma
of 0.01 and sigma for terminal atoms of 0.02
Uanis(C25) \\sim Ueq: with sigma of 0.01 and sigma for terminal atoms of 0.02
Uanis(C027) \\sim Ueq, Uanis(C025) \\sim Ueq, Uanis(C024) \\sim Ueq: with sigma
of 0.01 and sigma for terminal atoms of 0.02
Uanis(C25) \\sim Ueq, Uanis(C5) \\sim Ueq, Uanis(C0AA) \\sim Ueq: with sigma of
0.01 and sigma for terminal atoms of 0.02
4.a Ternary CH refined with riding coordinates:
 C027(H027), C22(H22)
4.b Secondary CH2 refined with riding coordinates:
 C01A(H01A,H01B), C01G(H01C,H01D), C01I(H01E,H01F), C01L(H01G,H01H), C01N(H01I,
 H01J), C01P(H01K,H01L), C01R(H01N,H01P), C01V(H01R,H01S), C01W(H01T,H01U),
 C01X(H01V,H01W), C01Y(H01X,H01Y), C01Z(H01Z,H), C020(H02A,H02B), C022(H02C,
 H02D), C025(H02H,H02I), C026(H02J,H02K), C028(H02L,H02M), C02B(H02Q,H02R),
 C02C(H02S,H02T), C02D(H02U,H02V), C02E(H02W,H02X), C12(H12A,H12B), C15(H15A,
 H15B), C21(H21A,H21B), C16(H16A,H16B), C25(H25A,H25B), C33(H33A,H33B), C5(H5A,
 H5B), C3(H3A,H3B), C6(H6A,H6B)
4.c Aromatic/amide H refined with riding coordinates:
 C00R(H00R), C015(H015), C016(H016), C018(H018), C019(H019), C01M(H01M),
 C01O(H01O), C01Q(H01Q)
4.d Idealised Me refined as rotating group:
 C024(H02E,H02F,H02G), C02A(H02N,H02O,H02P), C02G(H02Y,HA,HB), C24(H24A,H24B,
 H24C), C2AA(H2AA,H2AB,H2AC), C0AA(H0AA,H0AB,H0AC)
;
_olex2_submission_special_instructions 'No special instructions were received'
_oxdiff_exptl_absorpt_empirical_details
;
Empirical correction (ABSPACK) includes:
- Absorption correction using spherical harmonics
- Frame scaling
;
_oxdiff_exptl_absorpt_empirical_full_max 1.566
_oxdiff_exptl_absorpt_empirical_full_min 0.544

loop_
_space_group_symop_operation_xyz
'x, y, z'
'-x, -y, -z'

loop_
_atom_site_label
_atom_site_type_symbol
_atom_site_fract_x
_atom_site_fract_y
_atom_site_fract_z
_atom_site_U_iso_or_equiv
_atom_site_adp_type
_atom_site_occupancy
_atom_site_site_symmetry_order
_atom_site_calc_flag
_atom_site_refinement_flags_posn
_atom_site_refinement_flags_adp
_atom_site_refinement_flags_occupancy
_atom_site_disorder_assembly
_atom_site_disorder_group
S01 S 0.68699(11) 1.11397(10) 0.66544(9) 0.0525(4) Uani 1 1 d . . . . .
S02 S 0.13418(10) 0.76321(10) 0.45002(9) 0.0510(4) Uani 1 1 d . . . . .
S03 S 0.84225(11) 0.92552(11) 0.72633(9) 0.0526(4) Uani 1 1 d . . . . .
Cl04 Cl -0.08430(12) -0.10925(11) 0.37176(10) 0.0620(5) Uani 1 1 d . . . . .
S05 S 0.19153(11) 0.50655(10) 0.46365(10) 0.0551(4) Uani 1 1 d . . . . .
S06 S 0.33011(11) 1.10271(10) 0.54823(10) 0.0566(4) Uani 1 1 d . . . . .
Cl07 Cl 1.43652(17) 0.8608(2) 0.95204(17) 0.1254(10) Uani 1 1 d . . . . .
O008 O 0.9886(3) 0.8485(3) 0.7688(3) 0.0702(13) Uani 1 1 d . . . . .
N009 N 0.3828(3) 0.7173(3) 0.5286(3) 0.0494(12) Uani 1 1 d . . . . .
O00A O 0.1691(3) 0.3298(3) 0.4589(3) 0.0759(15) Uani 1 1 d . . . . .
N00B N 0.2765(3) 0.9951(3) 0.5212(3) 0.0521(13) Uani 1 1 d . . . . .
N00C N 0.5913(4) 0.8540(3) 0.6215(3) 0.0526(13) Uani 1 1 d . . . . .
N00D N 0.4408(3) 1.0954(3) 0.5820(3) 0.0514(13) Uani 1 1 d . . . . .
C00E C 0.3356(4) 0.8520(4) 0.5245(3) 0.0481(15) Uani 1 1 d . . . . .
C00F C 0.4153(4) 0.8121(4) 0.5478(4) 0.0505(15) Uani 1 1 d . . . . .
C00G C 0.2556(4) 0.7797(4) 0.4920(3) 0.0479(15) Uani 1 1 d . . . . .
C00H C -0.0805(4) 0.2377(4) 0.3757(3) 0.0478(14) Uani 1 1 d . . . . .
C00I C 0.3460(4) 0.9491(4) 0.5382(3) 0.0449(14) Uani 1 1 d . . . . .
N00J N -0.3092(4) 0.0883(4) 0.2956(3) 0.0678(16) Uani 1 1 d . . . . .
C00K C 0.2855(4) 0.6990(4) 0.4955(4) 0.0514(16) Uani 1 1 d . . . . .
C00L C -0.0431(4) 0.1573(4) 0.3879(3) 0.0466(14) Uani 1 1 d . . . . .
C00M C 0.4388(4) 1.0051(4) 0.5718(3) 0.0464(14) Uani 1 1 d . . . . .
C00N C 0.0004(4) 0.3179(4) 0.4023(4) 0.0521(16) Uani 1 1 d . . . . .
C00O C 0.1229(4) 0.6454(4) 0.4404(3) 0.0501(15) Uani 1 1 d . . . . .
C00P C 0.0537(4) 0.1861(4) 0.4245(4) 0.0541(16) Uani 1 1 d . . . . .
N00Q N -0.2494(4) 0.3744(4) 0.3323(4) 0.083(2) Uani 1 1 d . . . . .
C00R C -0.0014(5) 0.4059(4) 0.4007(4) 0.0553(16) Uani 1 1 d . . . . .
H00R H -0.063102 0.412049 0.380597 0.066 Uiso 1 1 calc R . . . .
C00S C 0.7778(4) 1.0650(4) 0.7008(3) 0.0501(15) Uani 1 1 d . . . . .
C00T C 0.6130(4) 1.0064(4) 0.6331(3) 0.0474(14) Uani 1 1 d . . . . .
C00U C 0.2081(4) 0.6209(4) 0.4680(4) 0.0519(16) Uani 1 1 d . . . . .
C00V C 0.9187(4) 1.0350(4) 0.7588(3) 0.0489(15) Uani 1 1 d . . . . .
C00W C 0.0420(4) 0.5712(4) 0.4145(4) 0.0510(15) Uani 1 1 d . . . . .
C00X C 0.5067(4) 0.8718(4) 0.5866(3) 0.0461(14) Uani 1 1 d . . . . .
C00Y C 0.5171(4) 0.9658(4) 0.5950(3) 0.0451(14) Uani 1 1 d . . . . .
C00Z C -0.2492(5) 0.1516(4) 0.3181(4) 0.0551(16) Uani 1 1 d . . . . .
C010 C 0.7522(4) 0.9705(4) 0.6894(3) 0.0464(14) Uani 1 1 d . . . . .
C011 C -0.1760(4) 0.2347(4) 0.3458(4) 0.0537(16) Uani 1 1 d . . . . .
C012 C 0.6563(4) 0.9378(4) 0.6486(3) 0.0500(15) Uani 1 1 d . . . . .
C013 C 0.0865(4) 0.2846(4) 0.4325(4) 0.0549(16) Uani 1 1 d . . . . .
C014 C 1.0581(5) 0.9035(5) 0.8069(4) 0.0610(18) Uani 1 1 d . . . . .
C015 C -0.0873(4) 0.0652(4) 0.3714(3) 0.0492(15) Uani 1 1 d . . . . .
H015 H -0.151453 0.043502 0.346803 0.059 Uiso 1 1 calc R . . . .
C016 C 1.0133(5) 1.0568(5) 0.8023(4) 0.0578(17) Uani 1 1 d . . . . .
H016 H 1.039421 1.119343 0.817476 0.069 Uiso 1 1 calc R . . . .
C017 C 0.8723(4) 1.1031(4) 0.7413(4) 0.0539(16) Uani 1 1 d . . . . .
C018 C 0.1071(5) 0.1272(4) 0.4457(4) 0.0554(16) Uani 1 1 d . . . . .
H018 H 0.171724 0.148678 0.469533 0.067 Uiso 1 1 calc R . . . .
C019 C 0.0638(5) 0.0356(4) 0.4312(4) 0.0548(16) Uani 1 1 d . . . . .
H019 H 0.097505 -0.005311 0.446281 0.066 Uiso 1 1 calc R . . . .
C01A C 0.4436(5) 0.6462(4) 0.5103(4) 0.0621(19) Uani 1 1 d . . . . .
H01A H 0.481227 0.644211 0.553894 0.075 Uiso 1 1 calc R . . . .
H01B H 0.399100 0.587338 0.490555 0.075 Uiso 1 1 calc R . . . .
C01B C 1.1473(5) 0.8810(6) 0.8422(4) 0.0649(19) Uani 1 1 d . . . . .
C01C C -0.2152(4) 0.3126(5) 0.3383(4) 0.0614(18) Uani 1 1 d . . . . .
C01D C 1.2107(5) 0.9612(5) 0.8805(4) 0.0642(19) Uani 1 1 d . . . . .
C01E C 0.0679(4) 0.4898(4) 0.4221(4) 0.0538(16) Uani 1 1 d . . . . .
C01F C 1.0742(4) 1.0052(5) 0.8265(4) 0.0578(17) Uani 1 1 d . . . . .
C01G C 0.9124(5) 1.2050(4) 0.7632(4) 0.0649(19) Uani 1 1 d . . . . .
H01C H 0.888877 1.231445 0.726518 0.078 Uiso 1 1 calc R . . . .
H01D H 0.984958 1.216314 0.768205 0.078 Uiso 1 1 calc R . . . .
C01H C -0.0317(5) 0.0066(4) 0.3933(3) 0.0531(16) Uani 1 1 d . . . . .
C01I C -0.0556(5) 0.5817(4) 0.3788(4) 0.0606(18) Uani 1 1 d . . . . .
H01E H -0.064746 0.644515 0.396571 0.073 Uiso 1 1 calc R . . . .
H01F H -0.110424 0.542199 0.390932 0.073 Uiso 1 1 calc R . . . .
C01J C 1.1662(5) 1.0416(6) 0.8745(4) 0.067(2) Uani 1 1 d . . . . .
N01K N 1.1253(6) 1.2695(6) 0.9096(5) 0.117(3) Uani 1 1 d . . . . .
C01L C -0.0578(5) 0.5572(5) 0.2974(4) 0.0663(19) Uani 1 1 d . . . . .
H01G H -0.045610 0.495209 0.280493 0.080 Uiso 1 1 calc R . . . .
H01H H -0.003351 0.597832 0.285898 0.080 Uiso 1 1 calc R . . . .
C01M C 1.1695(6) 0.7962(7) 0.8376(5) 0.084(2) Uani 1 1 d . . . . .
H01M H 1.124433 0.743830 0.811238 0.101 Uiso 1 1 calc R . . . .
C01N C -0.1820(5) 0.6561(5) 0.2702(5) 0.073(2) Uani 1 1 d . . . . .
H01I H -0.125154 0.698669 0.263595 0.088 Uiso 1 1 calc R . . . .
H01J H -0.194288 0.676329 0.319776 0.088 Uiso 1 1 calc R . . . .
C01O C 1.2576(6) 0.7881(7) 0.8717(5) 0.084(2) Uani 1 1 d . . . . .
H01O H 1.273193 0.730895 0.869610 0.101 Uiso 1 1 calc R . . . .
C01P C -0.1557(6) 0.5632(5) 0.2564(5) 0.079(2) Uani 1 1 d . . . . .
H01K H -0.151782 0.540276 0.205499 0.095 Uiso 1 1 calc R . . . .
H01L H -0.209913 0.522596 0.268165 0.095 Uiso 1 1 calc R . . . .
C01Q C 1.3025(5) 0.9542(7) 0.9153(4) 0.079(2) Uani 1 1 d . . . . .
H01Q H 1.348034 1.006310 0.941422 0.094 Uiso 1 1 calc R . . . .
C01R C 0.4642(6) 0.6789(5) 0.3903(5) 0.079(2) Uani 1 1 d . . . . .
H01N H 0.421945 0.724279 0.402510 0.094 Uiso 1 1 calc R . . . .
H01P H 0.516109 0.700727 0.364156 0.094 Uiso 1 1 calc R . . . .
C01S C 1.1596(6) 1.2058(7) 0.9101(6) 0.094(3) Uani 1 1 d . . . . .
C01T C 1.2039(5) 1.1309(6) 0.9137(5) 0.083(2) Uani 1 1 d . . . . .
C01U C 1.3227(6) 0.8681(8) 0.9094(5) 0.089(3) Uani 1 1 d . . . . .
C01V C -0.2746(6) 0.6598(6) 0.2212(5) 0.084(2) Uani 1 1 d . . . . .
H01R H -0.261335 0.641739 0.171769 0.101 Uiso 1 1 calc R . . . .
H01S H -0.330836 0.615564 0.226527 0.101 Uiso 1 1 calc R . . . .
C01W C -0.4242(7) 0.8519(6) 0.2062(5) 0.093(3) Uani 1 1 d . . . . .
H01T H -0.437145 0.866346 0.255883 0.112 Uiso 1 1 calc R . . . .
H01U H -0.368949 0.898032 0.202433 0.112 Uiso 1 1 calc R . . . .
C01X C 0.8765(6) 1.2505(5) 0.8355(5) 0.095(3) Uani 1 1 d . . . . .
H01V H 0.803955 1.241084 0.829481 0.114 Uiso 1 1 calc R . . . .
H01W H 0.896807 1.221117 0.871142 0.114 Uiso 1 1 calc R . . . .
C01Y C -0.3925(7) 0.7562(6) 0.1856(5) 0.095(3) Uani 1 1 d . . . . .
H01X H -0.448586 0.709184 0.186714 0.114 Uiso 1 1 calc R . . . .
H01Y H -0.374634 0.743198 0.137190 0.114 Uiso 1 1 calc R . . . .
C01Z C -0.3036(6) 0.7533(6) 0.2371(5) 0.084(2) Uani 1 1 d . . . . .
H01Z H -0.246587 0.798190 0.233859 0.101 Uiso 1 1 calc R . . . .
H H -0.320246 0.770226 0.285741 0.101 Uiso 1 1 calc R . . . .
C020 C 0.6174(7) 0.7709(5) 0.6353(6) 0.098(3) Uani 1 1 d . . . . .
H02A H 0.581618 0.718342 0.597433 0.117 Uiso 1 1 calc R . . . .
H02B H 0.688384 0.773002 0.632481 0.117 Uiso 1 1 calc R . . . .
C021 C 1.2895(6) 1.1545(7) 0.9653(6) 0.100(3) Uani 1 1 d . . . . .
C022 C -0.5173(8) 0.8572(7) 0.1595(6) 0.113(3) Uani 1 1 d . . . . .
H02C H -0.506541 0.837815 0.109534 0.136 Uiso 1 1 calc R . . . .
H02D H -0.573909 0.814775 0.166447 0.136 Uiso 1 1 calc R . . . .
N023 N 1.3553(6) 1.1782(7) 1.0100(6) 0.146(4) Uani 1 1 d . . . . .
C024 C 0.6494(8) 0.5944(8) 0.4042(7) 0.134(4) Uani 1 1 d . U . . .
H02E H 0.623227 0.587360 0.355466 0.200 Uiso 1 1 calc GR . . . .
H02F H 0.692053 0.550871 0.405240 0.200 Uiso 1 1 calc GR . . . .
H02G H 0.687145 0.655415 0.424609 0.200 Uiso 1 1 calc GR . . . .
C025 C 0.5713(10) 0.5796(8) 0.4432(7) 0.138(4) Uani 1 1 d . U . . .
H02H H 0.597735 0.570590 0.487972 0.165 Uiso 1 1 calc R . . . .
H02I H 0.525694 0.523567 0.416715 0.165 Uiso 1 1 calc R . . . .
C026 C -0.5423(8) 0.9503(9) 0.1753(6) 0.124(4) Uani 1 1 d . . . . .
H02J H -0.490515 0.990780 0.161055 0.148 Uiso 1 1 calc R . . . .
H02K H -0.542714 0.973776 0.226552 0.148 Uiso 1 1 calc R . . . .
C027 C 0.5117(8) 0.6589(7) 0.4603(6) 0.113(3) Uani 1 1 d . U . . .
H027 H 0.561089 0.714081 0.485248 0.136 Uiso 1 1 calc R . . . .
C028 C 0.9187(8) 1.3520(6) 0.8620(7) 0.115(4) Uani 1 1 d . . . . .
H02L H 0.914076 1.378702 0.822279 0.138 Uiso 1 1 calc R . . . .
H02M H 0.989019 1.361142 0.880007 0.138 Uiso 1 1 calc R . . . .
C02A C -0.6455(9) 0.9521(12) 0.1362(7) 0.184(7) Uani 1 1 d . . . . .
H02N H -0.655010 0.910790 0.088748 0.276 Uiso 1 1 calc GR . . . .
H02O H -0.647275 1.013074 0.133239 0.276 Uiso 1 1 calc GR . . . .
H02P H -0.697925 0.933439 0.162494 0.276 Uiso 1 1 calc GR . . . .
C02B C 0.8690(15) 1.3705(11) 0.9848(9) 0.190(7) Uani 1 1 d . . . . .
H02Q H 0.938239 1.382324 1.006015 0.227 Uiso 1 1 calc R . . . .
H02R H 0.843991 1.304920 0.972034 0.227 Uiso 1 1 calc R . . . .
C02C C 0.4030(12) 0.5871(11) 0.3465(9) 0.188(6) Uani 1 1 d . U . . .
H02S H 0.344939 0.569565 0.369164 0.226 Uiso 1 1 calc R . . . .
H02T H 0.442922 0.539540 0.340194 0.226 Uiso 1 1 calc R . . . .
C02D C 0.8631(15) 1.4020(9) 0.9220(9) 0.185(7) Uani 1 1 d . . . . .
H02U H 0.890927 1.467053 0.935289 0.222 Uiso 1 1 calc R . . . .
H02V H 0.793207 1.393812 0.903435 0.222 Uiso 1 1 calc R . . . .
C02E C 0.3669(14) 0.6060(13) 0.2643(10) 0.196(7) Uani 1 1 d . U . . .
H02W H 0.409508 0.657790 0.255421 0.236 Uiso 1 1 calc R . . . .
H02X H 0.359743 0.551939 0.223914 0.236 Uiso 1 1 calc R . . . .
C02G C 0.2758(13) 0.6252(10) 0.2859(8) 0.175(6) Uani 1 1 d . U . . .
H02Y H 0.249871 0.661224 0.258005 0.262 Uiso 1 1 calc GR . . . .
HA H 0.285656 0.658747 0.335726 0.262 Uiso 1 1 calc GR . . . .
HB H 0.229190 0.568845 0.278816 0.262 Uiso 1 1 calc GR . . . .
C12 C 0.644(2) 0.6652(19) 0.7025(15) 0.310(13) Uani 1 1 d . U . . .
H12A H 0.601614 0.632983 0.729407 0.372 Uiso 1 1 calc R . . . .
H12B H 0.641962 0.624123 0.654985 0.372 Uiso 1 1 calc R . . . .
C15 C 0.5294(19) 0.8004(17) 0.7475(14) 0.292(12) Uani 1 1 d . U . . .
H15A H 0.475189 0.820529 0.724439 0.351 Uiso 1 1 calc R . . . .
H15B H 0.564873 0.849181 0.788272 0.351 Uiso 1 1 calc R . . . .
C21 C 0.6238(13) 1.4344(11) 1.0738(13) 0.246(11) Uani 1 1 d . . . . .
H21A H 0.639016 1.419662 1.118370 0.295 Uiso 1 1 calc R . . . .
H21B H 0.640121 1.500420 1.082968 0.295 Uiso 1 1 calc R . . . .
C22 C 0.5983(19) 0.7582(16) 0.6955(13) 0.254(11) Uani 1 1 d D U . . .
H22 H 0.658580 0.801132 0.722049 0.305 Uiso 1 1 calc R . . . .
C24 C 0.4894(16) 0.6912(18) 0.7691(12) 0.338(14) Uani 1 1 d D U . . .
H24A H 0.420955 0.685872 0.778608 0.507 Uiso 1 1 calc GR . . . .
H24B H 0.531115 0.689912 0.810592 0.507 Uiso 1 1 calc GR . . . .
H24C H 0.495302 0.640948 0.729188 0.507 Uiso 1 1 calc GR . . . .
C16 C 0.8117(17) 0.6324(14) 0.7602(12) 0.219(9) Uani 1 1 d . U . . .
H16A H 0.762270 0.585927 0.770276 0.262 Uiso 1 1 calc R . . . .
H16B H 0.833186 0.602199 0.715134 0.262 Uiso 1 1 calc R . . . .
C25 C 0.5143(14) 1.4010(12) 1.0470(10) 0.196(7) Uani 1 1 d . U . . .
H25A H 0.496898 1.335065 1.038518 0.235 Uiso 1 1 calc R . . . .
H25B H 0.498203 1.415591 1.002504 0.235 Uiso 1 1 calc R . . . .
C33 C 0.7522(14) 0.6923(11) 0.7403(10) 0.196(7) Uani 1 1 d . U . . .
H33A H 0.790818 0.722120 0.710255 0.235 Uiso 1 1 calc R . . . .
H33B H 0.750875 0.739629 0.784168 0.235 Uiso 1 1 calc R . . . .
C2AA C 0.8901(14) 0.6403(11) 0.8077(12) 0.220(8) Uani 1 1 d . U . . .
H2AA H 0.942778 0.687486 0.803605 0.330 Uiso 1 1 calc GR . . . .
H2AB H 0.913168 0.583115 0.798671 0.330 Uiso 1 1 calc GR . . . .
H2AC H 0.870890 0.655922 0.855184 0.330 Uiso 1 1 calc GR . . . .
C5 C 0.4578(18) 1.4489(16) 1.1044(14) 0.271(10) Uani 1 1 d . U . . .
H5A H 0.482251 1.514651 1.118776 0.325 Uiso 1 1 calc R . . . .
H5B H 0.463402 1.426221 1.146229 0.325 Uiso 1 1 calc R . . . .
C0AA C 0.3368(15) 1.4223(13) 1.0637(11) 0.247(9) Uani 1 1 d . U . . .
H0AA H 0.329758 1.457782 1.030358 0.371 Uiso 1 1 calc GR . . . .
H0AB H 0.292349 1.436096 1.099267 0.371 Uiso 1 1 calc GR . . . .
H0AC H 0.320543 1.358263 1.038502 0.371 Uiso 1 1 calc GR . . . .
C3 C 0.6903(13) 1.3865(12) 1.0148(10) 0.195(7) Uani 1 1 d . . . . .
H3A H 0.674394 1.320611 1.006466 0.234 Uiso 1 1 calc R . . . .
H3B H 0.673098 1.399874 0.969908 0.234 Uiso 1 1 calc R . . . .
C6 C 0.8061(13) 1.4208(12) 1.0391(9) 0.200(8) Uani 1 1 d . . . . .
H6A H 0.822842 1.486127 1.044446 0.241 Uiso 1 1 calc R . . . .
H6B H 0.822725 1.411017 1.085437 0.241 Uiso 1 1 calc R . . . .

loop_
_atom_site_aniso_label
_atom_site_aniso_U_11
_atom_site_aniso_U_22
_atom_site_aniso_U_33
_atom_site_aniso_U_23
_atom_site_aniso_U_13
_atom_site_aniso_U_12
S01 0.0433(8) 0.0398(8) 0.0682(11) 0.0099(7) -0.0042(7) 0.0036(6)
S02 0.0370(7) 0.0438(8) 0.0683(11) 0.0107(7) -0.0007(6) 0.0079(6)
S03 0.0402(8) 0.0509(9) 0.0641(11) 0.0148(8) -0.0026(7) 0.0078(6)
Cl04 0.0583(9) 0.0453(8) 0.0787(12) 0.0136(8) 0.0074(8) 0.0060(7)
S05 0.0411(8) 0.0430(8) 0.0767(12) 0.0152(8) -0.0044(7) 0.0028(6)
S06 0.0435(8) 0.0409(8) 0.0824(12) 0.0117(8) 0.0000(7) 0.0120(6)
Cl07 0.0705(14) 0.161(3) 0.146(2) 0.0409(19) -0.0255(14) 0.0460(15)
O008 0.048(3) 0.069(3) 0.092(4) 0.028(3) -0.008(2) 0.003(2)
N009 0.043(3) 0.037(3) 0.064(3) 0.013(2) -0.005(2) 0.003(2)
O00A 0.044(3) 0.054(3) 0.118(4) 0.020(3) -0.018(3) -0.005(2)
N00B 0.039(3) 0.047(3) 0.071(4) 0.014(3) 0.005(2) 0.014(2)
N00C 0.044(3) 0.038(3) 0.073(4) 0.014(3) -0.005(2) 0.010(2)
N00D 0.042(3) 0.039(3) 0.069(4) 0.009(2) -0.002(2) 0.009(2)
C00E 0.036(3) 0.042(3) 0.063(4) 0.013(3) -0.001(3) 0.005(2)
C00F 0.041(3) 0.038(3) 0.066(4) 0.011(3) -0.007(3) 0.000(3)
C00G 0.039(3) 0.037(3) 0.063(4) 0.006(3) 0.000(3) 0.007(2)
C00H 0.039(3) 0.047(3) 0.057(4) 0.015(3) 0.007(3) 0.005(3)
C00I 0.038(3) 0.041(3) 0.050(4) 0.003(3) -0.002(2) 0.008(2)
N00J 0.050(3) 0.055(3) 0.086(5) 0.011(3) -0.006(3) -0.001(3)
C00K 0.039(3) 0.037(3) 0.072(5) 0.011(3) -0.003(3) 0.000(2)
C00L 0.040(3) 0.040(3) 0.057(4) 0.009(3) 0.006(3) 0.005(2)
C00M 0.042(3) 0.040(3) 0.056(4) 0.010(3) 0.007(3) 0.009(2)
C00N 0.040(3) 0.041(3) 0.067(4) 0.005(3) 0.002(3) 0.005(3)
C00O 0.042(3) 0.048(3) 0.059(4) 0.015(3) -0.001(3) 0.008(3)
C00P 0.043(3) 0.049(4) 0.065(4) 0.010(3) 0.003(3) 0.008(3)
N00Q 0.048(3) 0.052(3) 0.139(6) 0.024(4) -0.016(3) 0.002(3)
C00R 0.048(3) 0.045(3) 0.071(5) 0.014(3) -0.001(3) 0.009(3)
C00S 0.043(3) 0.047(3) 0.058(4) 0.012(3) 0.000(3) 0.007(3)
C00T 0.041(3) 0.037(3) 0.062(4) 0.012(3) 0.002(3) 0.007(2)
C00U 0.038(3) 0.047(3) 0.066(4) 0.008(3) 0.001(3) 0.008(3)
C00V 0.036(3) 0.058(4) 0.047(4) 0.008(3) 0.001(2) 0.006(3)
C00W 0.037(3) 0.048(3) 0.065(4) 0.008(3) 0.010(3) 0.007(3)
C00X 0.038(3) 0.038(3) 0.058(4) 0.009(3) -0.004(3) 0.009(2)
C00Y 0.038(3) 0.039(3) 0.055(4) 0.012(3) 0.002(3) 0.003(2)
C00Z 0.043(3) 0.048(4) 0.069(5) 0.013(3) -0.003(3) 0.005(3)
C010 0.040(3) 0.051(3) 0.043(4) 0.007(3) 0.001(2) 0.007(3)
C011 0.043(3) 0.045(3) 0.067(4) 0.011(3) -0.002(3) 0.004(3)
C012 0.039(3) 0.044(3) 0.060(4) 0.010(3) -0.003(3) 0.002(3)
C013 0.042(3) 0.056(4) 0.061(4) 0.012(3) 0.000(3) 0.003(3)
C014 0.048(4) 0.080(5) 0.059(5) 0.023(4) 0.014(3) 0.015(4)
C015 0.044(3) 0.048(3) 0.052(4) 0.009(3) 0.003(3) 0.010(3)
C016 0.046(3) 0.065(4) 0.060(4) 0.016(3) 0.006(3) 0.007(3)
C017 0.038(3) 0.052(4) 0.068(4) 0.017(3) 0.003(3) 0.000(3)
C018 0.043(3) 0.053(4) 0.065(4) 0.013(3) -0.002(3) 0.003(3)
C019 0.050(4) 0.052(4) 0.060(4) 0.010(3) 0.002(3) 0.012(3)
C01A 0.048(4) 0.042(3) 0.090(6) 0.012(3) -0.011(3) 0.010(3)
C01B 0.041(3) 0.092(6) 0.071(5) 0.034(4) 0.009(3) 0.020(4)
C01C 0.036(3) 0.056(4) 0.082(5) 0.015(4) -0.007(3) -0.005(3)
C01D 0.042(3) 0.088(5) 0.068(5) 0.027(4) 0.008(3) 0.016(4)
C01E 0.041(3) 0.050(4) 0.069(5) 0.015(3) 0.007(3) 0.008(3)
C01F 0.036(3) 0.082(5) 0.053(4) 0.015(4) 0.001(3) 0.009(3)
C01G 0.047(4) 0.050(4) 0.087(6) 0.012(4) -0.012(3) 0.000(3)
C01H 0.054(4) 0.044(3) 0.054(4) 0.003(3) 0.006(3) 0.004(3)
C01I 0.044(3) 0.045(4) 0.087(5) 0.014(3) -0.001(3) 0.004(3)
C01J 0.037(3) 0.093(6) 0.069(5) 0.022(4) 0.003(3) 0.005(3)
N01K 0.074(5) 0.090(6) 0.149(8) -0.015(5) -0.033(5) 0.006(4)
C01L 0.058(4) 0.068(5) 0.071(5) 0.016(4) 0.000(3) 0.019(3)
C01M 0.057(4) 0.108(7) 0.093(6) 0.035(5) 0.002(4) 0.024(4)
C01N 0.053(4) 0.068(5) 0.088(6) 0.013(4) 0.001(4) -0.001(3)
C01O 0.057(5) 0.102(7) 0.103(7) 0.034(5) 0.009(4) 0.031(5)
C01P 0.069(5) 0.065(5) 0.093(6) 0.019(4) -0.013(4) 0.003(4)
C01Q 0.054(4) 0.112(7) 0.068(5) 0.024(5) 0.000(3) 0.017(4)
C01R 0.060(4) 0.070(5) 0.094(6) 0.005(5) 0.012(4) 0.009(4)
C01S 0.054(5) 0.093(7) 0.117(8) 0.010(6) -0.020(5) 0.005(5)
C01T 0.040(4) 0.089(6) 0.105(7) 0.012(5) -0.012(4) 0.006(4)
C01U 0.061(5) 0.129(8) 0.092(7) 0.045(6) 0.004(4) 0.041(5)
C01V 0.062(5) 0.086(6) 0.098(7) 0.024(5) -0.011(4) 0.010(4)
C01W 0.084(6) 0.095(7) 0.096(7) 0.022(5) -0.007(5) 0.018(5)
C01X 0.071(5) 0.051(4) 0.139(9) -0.005(5) 0.000(5) 0.004(4)
C01Y 0.086(6) 0.092(6) 0.103(7) 0.032(5) -0.018(5) 0.014(5)
C01Z 0.075(5) 0.075(5) 0.094(6) 0.015(5) -0.005(4) 0.010(4)
C020 0.097(6) 0.050(4) 0.131(8) 0.022(5) -0.058(6) 0.008(4)
C021 0.044(4) 0.106(7) 0.126(8) 0.006(6) -0.022(5) 0.003(4)
C022 0.113(8) 0.121(9) 0.125(9) 0.049(7) 0.012(6) 0.052(7)
N023 0.072(5) 0.146(8) 0.178(9) -0.010(7) -0.052(6) 0.024(5)
C024 0.094(7) 0.139(9) 0.170(11) 0.030(8) 0.001(7) 0.057(7)
C025 0.152(8) 0.125(7) 0.167(8) 0.058(6) 0.044(7) 0.072(6)
C026 0.101(8) 0.163(11) 0.136(10) 0.064(8) 0.038(7) 0.061(8)
C027 0.121(7) 0.095(6) 0.141(8) 0.038(5) 0.034(6) 0.051(5)
C028 0.113(8) 0.060(5) 0.150(10) 0.004(6) -0.002(7) 0.004(5)
C02A 0.124(10) 0.34(2) 0.125(11) 0.079(12) 0.023(8) 0.119(13)
C02B 0.31(2) 0.140(13) 0.123(13) 0.022(11) 0.015(14) 0.072(14)
C02C 0.175(9) 0.173(9) 0.221(10) 0.057(8) 0.014(8) 0.047(8)
C02D 0.32(2) 0.081(8) 0.139(13) -0.006(8) 0.043(14) 0.034(11)
C02E 0.183(10) 0.204(10) 0.188(10) 0.025(8) 0.016(8) 0.051(8)
C02G 0.206(13) 0.142(11) 0.150(11) 0.033(9) -0.012(10) -0.013(10)
C12 0.325(15) 0.302(15) 0.309(15) 0.095(10) 0.024(10) 0.065(10)
C15 0.288(15) 0.312(15) 0.302(14) 0.124(10) 0.056(10) 0.056(9)
C21 0.156(16) 0.128(13) 0.38(3) -0.042(16) -0.028(18) 0.023(11)
C22 0.287(14) 0.230(13) 0.263(14) 0.085(9) 0.033(9) 0.075(9)
C24 0.32(2) 0.36(2) 0.34(2) 0.131(16) -0.105(15) 0.105(16)
C16 0.224(12) 0.201(11) 0.244(12) 0.072(9) 0.021(9) 0.065(9)
C25 0.204(10) 0.180(10) 0.195(10) 0.034(8) 0.040(8) 0.035(8)
C33 0.191(10) 0.155(9) 0.238(11) 0.055(8) 0.020(8) 0.023(8)
C2AA 0.197(14) 0.146(12) 0.294(17) 0.036(12) 0.039(13) 0.005(11)
C5 0.264(13) 0.260(13) 0.282(13) 0.058(9) 0.062(10) 0.048(9)
C0AA 0.245(16) 0.223(15) 0.258(17) 0.040(13) 0.020(14) 0.050(13)
C3 0.174(16) 0.158(14) 0.210(18) -0.003(12) -0.024(13) 0.020(13)
C6 0.198(17) 0.186(16) 0.146(14) -0.035(12) 0.009(12) -0.028(13)

loop_
_atom_type_symbol
_atom_type_description
_atom_type_scat_dispersion_real
_atom_type_scat_dispersion_imag
_atom_type_scat_source
C C 0.0181 0.0091 'International Tables Vol C Tables 4.2.6.8 and 6.1.1.4'
H H 0.0000 0.0000 'International Tables Vol C Tables 4.2.6.8 and 6.1.1.4'
Cl Cl 0.3639 0.7018 'International Tables Vol C Tables 4.2.6.8 and 6.1.1.4'
N N 0.0311 0.0180 'International Tables Vol C Tables 4.2.6.8 and 6.1.1.4'
O O 0.0492 0.0322 'International Tables Vol C Tables 4.2.6.8 and 6.1.1.4'
S S 0.3331 0.5567 'International Tables Vol C Tables 4.2.6.8 and 6.1.1.4'

loop_
_geom_angle_atom_site_label_1
_geom_angle_atom_site_label_2
_geom_angle_atom_site_label_3
_geom_angle
_geom_angle_site_symmetry_1
_geom_angle_site_symmetry_3
_geom_angle_publ_flag
C00T S01 C00S 88.8(3) . . ?
C00G S02 C00O 88.9(3) . . ?
C010 S03 C00V 90.6(3) . . ?
C00U S05 C01E 90.2(3) . . ?
N00B S06 N00D 100.9(2) . . ?
C00F N009 C01A 127.6(5) . . ?
C00K N009 C00F 107.3(5) . . ?
C00K N009 C01A 118.5(5) . . ?
C00I N00B S06 105.4(4) . . ?
C00X N00C C020 133.3(5) . . ?
C012 N00C C00X 106.2(5) . . ?
C012 N00C C020 120.4(5) . . ?
C00M N00D S06 105.4(4) . . ?
C00G C00E C00F 106.8(5) . . ?
C00G C00E C00I 132.2(5) . . ?
C00I C00E C00F 121.0(5) . . ?
N009 C00F C00E 108.0(5) . . ?
N009 C00F C00X 133.0(5) . . ?
C00E C00F C00X 118.9(5) . . ?
C00E C00G S02 138.8(5) . . ?
C00K C00G S02 113.5(4) . . ?
C00K C00G C00E 107.6(5) . . ?
C00N C00H C00L 108.1(5) . . ?
C011 C00H C00L 124.3(5) . . ?
C011 C00H C00N 127.6(6) . . ?
N00B C00I C00E 127.0(5) . . ?
N00B C00I C00M 114.5(5) . . ?
C00M C00I C00E 118.6(5) . . ?
N009 C00K C00G 110.2(5) . . ?
N009 C00K C00U 136.9(6) . . ?
C00G C00K C00U 112.8(5) . . ?
C00P C00L C00H 109.1(5) . . ?
C015 C00L C00H 131.9(5) . . ?
C015 C00L C00P 119.0(6) . . ?
N00D C00M C00I 113.8(5) . . ?
N00D C00M C00Y 125.8(5) . . ?
C00Y C00M C00I 120.3(5) . . ?
C00H C00N C013 106.1(5) . . ?
C00R C00N C00H 127.6(6) . . ?
C00R C00N C013 126.3(6) . . ?
C00U C00O S02 114.1(4) . . ?
C00U C00O C00W 113.2(5) . . ?
C00W C00O S02 132.5(5) . . ?
C00L C00P C013 109.1(5) . . ?
C018 C00P C00L 122.7(6) . . ?
C018 C00P C013 128.1(6) . . ?
C00N C00R C01E 135.4(6) . . ?
C010 C00S S01 114.9(4) . . ?
C010 C00S C017 112.8(5) . . ?
C017 C00S S01 132.2(5) . . ?
C00Y C00T S01 138.4(5) . . ?
C012 C00T S01 113.7(4) . . ?
C012 C00T C00Y 107.8(5) . . ?
C00K C00U S05 136.4(5) . . ?
C00O C00U S05 112.9(4) . . ?
C00O C00U C00K 110.6(5) . . ?
C016 C00V S03 126.0(5) . . ?
C017 C00V S03 111.8(4) . . ?
C017 C00V C016 122.0(6) . . ?
C00O C00W C01I 121.9(6) . . ?
C01E C00W C00O 111.3(5) . . ?
C01E C00W C01I 126.7(5) . . ?
N00C C00X C00F 131.7(5) . . ?
C00Y C00X N00C 109.6(5) . . ?
C00Y C00X C00F 118.7(5) . . ?
C00M C00Y C00T 131.2(5) . . ?
C00X C00Y C00M 122.2(5) . . ?
C00X C00Y C00T 106.4(5) . . ?
N00J C00Z C011 177.4(7) . . ?
C00S C010 S03 113.4(4) . . ?
C00S C010 C012 109.2(5) . . ?
C012 C010 S03 137.3(5) . . ?
C00H C011 C00Z 123.7(6) . . ?
C00H C011 C01C 124.8(6) . . ?
C01C C011 C00Z 111.5(5) . . ?
N00C C012 C010 136.8(6) . . ?
C00T C012 N00C 109.9(5) . . ?
C00T C012 C010 113.2(5) . . ?
O00A C013 C00N 127.0(6) . . ?
O00A C013 C00P 125.6(6) . . ?
C00P C013 C00N 107.4(5) . . ?
O008 C014 C01B 125.8(7) . . ?
O008 C014 C01F 128.3(6) . . ?
C01B C014 C01F 105.9(6) . . ?
C00L C015 C01H 117.4(5) . . ?
C01F C016 C00V 133.8(7) . . ?
C00S C017 C01G 121.7(6) . . ?
C00V C017 C00S 111.3(5) . . ?
C00V C017 C01G 127.0(5) . . ?
C00P C018 C019 119.3(6) . . ?
C018 C019 C01H 117.9(6) . . ?
C027 C01A N009 114.6(6) . . ?
C01D C01B C014 109.2(7) . . ?
C01M C01B C014 128.0(7) . . ?
C01M C01B C01D 122.7(7) . . ?
N00Q C01C C011 178.2(7) . . ?
C01B C01D C01J 109.9(6) . . ?
C01B C01D C01Q 117.8(7) . . ?
C01Q C01D C01J 132.3(7) . . ?
C00R C01E S05 125.9(5) . . ?
C00W C01E S05 112.3(5) . . ?
C00W C01E C00R 121.7(6) . . ?
C016 C01F C014 126.3(6) . . ?
C016 C01F C01J 125.2(7) . . ?
C01J C01F C014 108.5(6) . . ?
C017 C01G C01X 109.8(6) . . ?
C015 C01H Cl04 118.3(5) . . ?
C019 C01H Cl04 118.1(5) . . ?
C019 C01H C015 123.7(6) . . ?
C00W C01I C01L 111.4(5) . . ?
C01F C01J C01D 106.4(7) . . ?
C01T C01J C01D 124.6(7) . . ?
C01T C01J C01F 128.7(7) . . ?
C01I C01L C01P 115.0(6) . . ?
C01O C01M C01B 120.3(9) . . ?
C01P C01N C01V 113.8(6) . . ?
C01M C01O C01U 117.6(8) . . ?
C01N C01P C01L 116.2(6) . . ?
C01U C01Q C01D 118.1(8) . . ?
C02C C01R C027 104.4(9) . . ?
N01K C01S C01T 177.4(10) . . ?
C01J C01T C01S 124.5(7) . . ?
C01J C01T C021 122.0(8) . . ?
C01S C01T C021 113.4(8) . . ?
C01O C01U Cl07 119.0(7) . . ?
C01Q C01U Cl07 117.5(8) . . ?
C01Q C01U C01O 123.5(7) . . ?
C01Z C01V C01N 113.8(7) . . ?
C022 C01W C01Y 113.8(8) . . ?
C028 C01X C01G 112.2(8) . . ?
C01Z C01Y C01W 111.3(7) . . ?
C01V C01Z C01Y 112.7(7) . . ?
C22 C020 N00C 115.7(15) . . ?
N023 C021 C01T 175.0(11) . . ?
C026 C022 C01W 113.6(9) . . ?
C024 C025 C027 114.0(10) . . ?
C022 C026 C02A 113.2(11) . . ?
C01A C027 C01R 115.0(8) . . ?
C01A C027 C025 110.9(9) . . ?
C025 C027 C01R 112.9(9) . . ?
C01X C028 C02D 112.3(10) . . ?
C02D C02B C6 109.3(15) . . ?
C01R C02C C02E 103.8(12) . . ?
C02B C02D C028 113.8(14) . . ?
C02G C02E C02C 91.5(14) . . ?
C33 C12 C22 111(2) . . ?
C22 C15 C24 91.9(14) . . ?
C25 C21 C3 110.0(15) . . ?
C020 C22 C12 107(2) . . ?
C020 C22 C15 130(2) . . ?
C15 C22 C12 121.4(18) . . ?
C2AA C16 C33 137(2) . . ?
C21 C25 C5 106.7(18) . . ?
C16 C33 C12 127(2) . . ?
C25 C5 C0AA 103.3(18) . . ?
C6 C3 C21 112.3(13) . . ?
C02B C6 C3 111.9(13) . . ?

loop_
_geom_bond_atom_site_label_1
_geom_bond_atom_site_label_2
_geom_bond_distance
_geom_bond_site_symmetry_2
_geom_bond_publ_flag
S01 C00S 1.739(6) . ?
S01 C00T 1.725(6) . ?
S02 C00G 1.740(6) . ?
S02 C00O 1.753(6) . ?
S03 C00V 1.760(6) . ?
S03 C010 1.706(6) . ?
Cl04 C01H 1.737(6) . ?
S05 C00U 1.717(6) . ?
S05 C01E 1.762(6) . ?
S06 N00B 1.627(5) . ?
S06 N00D 1.633(5) . ?
Cl07 C01U 1.738(8) . ?
O008 C014 1.213(8) . ?
N009 C00F 1.394(7) . ?
N009 C00K 1.382(7) . ?
N009 C01A 1.465(7) . ?
O00A C013 1.219(7) . ?
N00B C00I 1.342(7) . ?
N00C C00X 1.397(7) . ?
N00C C012 1.389(7) . ?
N00C C020 1.466(8) . ?
N00D C00M 1.348(7) . ?
C00E C00F 1.434(8) . ?
C00E C00G 1.401(8) . ?
C00E C00I 1.428(8) . ?
C00F C00X 1.447(8) . ?
C00G C00K 1.385(8) . ?
C00H C00L 1.480(8) . ?
C00H C00N 1.465(8) . ?
C00H C011 1.375(8) . ?
C00I C00M 1.414(8) . ?
N00J C00Z 1.129(8) . ?
C00K C00U 1.419(8) . ?
C00L C00P 1.396(8) . ?
C00L C015 1.390(8) . ?
C00M C00Y 1.411(8) . ?
C00N C00R 1.368(8) . ?
C00N C013 1.496(8) . ?
C00O C00U 1.392(8) . ?
C00O C00W 1.407(8) . ?
C00P C013 1.474(8) . ?
C00P C018 1.374(8) . ?
N00Q C01C 1.154(8) . ?
C00R C01E 1.413(8) . ?
C00S C010 1.393(8) . ?
C00S C017 1.410(8) . ?
C00T C00Y 1.413(8) . ?
C00T C012 1.378(8) . ?
C00V C016 1.429(8) . ?
C00V C017 1.410(9) . ?
C00W C01E 1.398(9) . ?
C00W C01I 1.507(8) . ?
C00X C00Y 1.396(8) . ?
C00Z C011 1.438(8) . ?
C010 C012 1.420(8) . ?
C011 C01C 1.426(9) . ?
C014 C01B 1.485(9) . ?
C014 C01F 1.486(10) . ?
C015 C01H 1.396(8) . ?
C016 C01F 1.378(9) . ?
C017 C01G 1.509(9) . ?
C018 C019 1.383(8) . ?
C019 C01H 1.391(8) . ?
C01A C027 1.422(12) . ?
C01B C01D 1.379(10) . ?
C01B C01M 1.370(11) . ?
C01D C01J 1.491(10) . ?
C01D C01Q 1.412(9) . ?
C01F C01J 1.443(9) . ?
C01G C01X 1.552(11) . ?
C01I C01L 1.527(10) . ?
C01J C01T 1.378(11) . ?
N01K C01S 1.154(11) . ?
C01L C01P 1.531(9) . ?
C01M C01O 1.369(10) . ?
C01N C01P 1.492(10) . ?
C01N C01V 1.543(10) . ?
C01O C01U 1.385(12) . ?
C01Q C01U 1.374(12) . ?
C01R C027 1.590(13) . ?
C01R C02C 1.516(17) . ?
C01S C01T 1.400(12) . ?
C01T C021 1.414(10) . ?
C01V C01Z 1.515(10) . ?
C01W C01Y 1.563(11) . ?
C01W C022 1.531(12) . ?
C01X C028 1.511(11) . ?
C01Y C01Z 1.527(11) . ?
C020 C22 1.28(2) . ?
C021 N023 1.143(10) . ?
C022 C026 1.486(13) . ?
C024 C025 1.378(14) . ?
C025 C027 1.553(12) . ?
C026 C02A 1.557(14) . ?
C028 C02D 1.543(17) . ?
C02B C02D 1.431(18) . ?
C02B C6 1.54(2) . ?
C02C C02E 1.75(2) . ?
C02E C02G 1.392(19) . ?
C12 C22 1.68(3) . ?
C12 C33 1.54(3) . ?
C15 C22 1.53(3) . ?
C15 C24 1.85(3) . ?
C21 C25 1.50(2) . ?
C21 C3 1.62(2) . ?
C16 C33 1.43(2) . ?
C16 C2AA 1.33(2) . ?
C25 C5 1.51(2) . ?
C5 C0AA 1.71(3) . ?
C3 C6 1.576(19) . ?

loop_
_smtbx_masks_void_nr
_smtbx_masks_void_average_x
_smtbx_masks_void_average_y
_smtbx_masks_void_average_z
_smtbx_masks_void_volume
_smtbx_masks_void_count_electrons
_smtbx_masks_void_content
1 0.000 0.000 0.000 221.4 50.3 ?
